data_2215201
loop_
_publ_author_name
'Yu, Hai-Jun'
'Chen, Jin-Zhe'
'Simpson, Jim'
'Li, Jiang-Sheng'
'Bai, Guo-Yi'

_publ_section_title
;
 A zwitterionic form of <i>N</i>-(4-pyridyl)benzenesulfonamide
;
_journal_coeditor_code LH2469
_journal_issue 9
_journal_name_full 'Acta Crystallographica Section E'
_journal_page_first o3720
_journal_page_last o3720
_journal_paper_doi 10.1107/S1600536807037713
_journal_volume 63
_journal_year 2007
_chemical_formula_moiety 'C11 H10 N2 O2 S'
_chemical_formula_sum 'C11 H10 N2 O2 S'
_chemical_formula_weight 234.27
_chemical_name_common
;
N-(4-pyridyl)benzenesulfonamide
;
_chemical_name_systematic
;
N-(4-pyridinio)benzenesulfonamidate
;
_space_group_IT_number 14
_symmetry_cell_setting monoclinic
_symmetry_space_group_name_Hall '-P 2ybc'
_symmetry_space_group_name_H-M 'P 1 21/c 1'
_atom_sites_solution_hydrogens geom
_atom_sites_solution_primary direct
_atom_sites_solution_secondary difmap
_cell_angle_alpha 90.00
_cell_angle_beta 110.231(7)
_cell_angle_gamma 90.00
_cell_formula_units_Z 4
_cell_length_a 12.238(6)
_cell_length_b 7.459(4)
_cell_length_c 12.124(6)
_cell_measurement_reflns_used 2352
_cell_measurement_temperature 294(2)
_cell_measurement_theta_max 26.47
_cell_measurement_theta_min 3.26
_cell_volume 1038.4(9)
_computing_cell_refinement 'SAINT (Bruker, 1997)'
_computing_data_collection 'SMART (Bruker, 1997)'
_computing_data_reduction SAINT
_computing_molecular_graphics 'SHELXTL  (Bruker, 1997)'
_computing_publication_material SHELXTL
_computing_structure_refinement 'SHELXL (Sheldrick, 1997)'
_computing_structure_solution 'SHELXS (Sheldrick, 1997)'
_diffrn_ambient_temperature 294(2)
_diffrn_measured_fraction_theta_full 0.991
_diffrn_measured_fraction_theta_max 0.991
_diffrn_measurement_device_type 'Bruker SMART 1K CCD area-detector'
_diffrn_measurement_method '\f and \w'
_diffrn_radiation_monochromator graphite
_diffrn_radiation_source 'fine-focus sealed tube'
_diffrn_radiation_type MoK\a
_diffrn_radiation_wavelength 0.71073
_diffrn_reflns_av_R_equivalents 0.0330
_diffrn_reflns_av_sigmaI/netI 0.0361
_diffrn_reflns_limit_h_max 11
_diffrn_reflns_limit_h_min -15
_diffrn_reflns_limit_k_max 7
_diffrn_reflns_limit_k_min -9
_diffrn_reflns_limit_l_max 15
_diffrn_reflns_limit_l_min -14
_diffrn_reflns_number 5733
_diffrn_reflns_theta_full 26.53
_diffrn_reflns_theta_max 26.53
_diffrn_reflns_theta_min 1.77
_diffrn_standards_number 0
_exptl_absorpt_coefficient_mu 0.296
_exptl_absorpt_correction_T_max 0.9653
_exptl_absorpt_correction_T_min 0.9431
_exptl_absorpt_correction_type multi-scan
_exptl_absorpt_process_details '(SADABS; Sheldrick, 1996)'
_exptl_crystal_colour colourless
_exptl_crystal_density_diffrn 1.498
_exptl_crystal_density_method 'not measured'
_exptl_crystal_description block
_exptl_crystal_F_000 488
_exptl_crystal_size_max 0.20
_exptl_crystal_size_mid 0.16
_exptl_crystal_size_min 0.12
_refine_diff_density_max 0.401
_refine_diff_density_min -0.316
_refine_ls_extinction_method none
_refine_ls_goodness_of_fit_ref 1.070
_refine_ls_hydrogen_treatment mixed
_refine_ls_matrix_type full
_refine_ls_number_parameters 180
_refine_ls_number_reflns 2139
_refine_ls_number_restraints 73
_refine_ls_restrained_S_all 1.088
_refine_ls_R_factor_all 0.0595
_refine_ls_R_factor_gt 0.0443
_refine_ls_shift/su_max 0.001
_refine_ls_shift/su_mean 0.000
_refine_ls_structure_factor_coef Fsqd
_refine_ls_weighting_details 'calc w=1/[\s^2^(Fo^2^)+(0.0572P)^2^+0.6075P] where P=(Fo^2^+2Fc^2^)/3'
_refine_ls_weighting_scheme calc
_refine_ls_wR_factor_gt 0.1134
_refine_ls_wR_factor_ref 0.1239
_reflns_number_gt 1685
_reflns_number_total 2139
_reflns_threshold_expression I>2\s(I)
_cod_data_source_file lh2469.cif
_cod_data_source_block I
_cod_original_cell_volume 1038.5(8)
_cod_original_sg_symbol_H-M 'P 21/c'
_cod_database_code 2215201
_cod_database_fobs_code 2215201

loop_
_symmetry_equiv_pos_as_xyz
'x, y, z'
'-x, y+1/2, -z+1/2'
'-x, -y, -z'
'x, -y-1/2, z-1/2'

loop_
_atom_site_type_symbol
_atom_site_label
_atom_site_fract_x
_atom_site_fract_y
_atom_site_fract_z
_atom_site_U_iso_or_equiv
_atom_site_adp_type
_atom_site_calc_flag
_atom_site_refinement_flags
_atom_site_occupancy
_atom_site_disorder_assembly
_atom_site_disorder_group
S S1 0.31544(6) 0.16315(8) 0.92018(5) 0.0360(2) Uani d D 1 . .
O O1 0.37860(16) 0.2910(2) 1.00505(15) 0.0434(5) Uani d . 1 A .
O O2 0.31798(19) 0.1853(2) 0.80497(15) 0.0525(5) Uani d . 1 A .
N N1 0.37226(18) -0.2772(3) 1.26144(18) 0.0359(5) Uani d . 1 A .
N N2 0.35106(17) -0.0376(3) 0.95349(16) 0.0335(5) Uani d . 1 A .
C C6 0.1697(5) 0.1746(11) 0.9082(8) 0.030(3) Uani d PGDU 0.59(4) A 1
C C7 0.0798(9) 0.0865(11) 0.8225(7) 0.053(2) Uani d PGU 0.59(4) A 1
H H7 0.0953 0.0206 0.7644 0.063 Uiso calc PR 0.59(4) A 1
C C8 -0.0333(7) 0.0967(12) 0.8235(11) 0.061(3) Uani d PGU 0.59(4) A 1
H H8 -0.0934 0.0377 0.7662 0.074 Uiso calc PR 0.59(4) A 1
C C9 -0.0565(4) 0.1951(14) 0.9103(13) 0.058(2) Uani d PGU 0.59(4) A 1
H H9 -0.1321 0.2020 0.9110 0.069 Uiso calc PR 0.59(4) A 1
C C10 0.0334(9) 0.2833(14) 0.9960(9) 0.064(2) Uani d PGU 0.59(4) A 1
H H10 0.0179 0.3492 1.0541 0.077 Uiso calc PR 0.59(4) A 1
C C11 0.1465(6) 0.2731(11) 0.9950(7) 0.060(3) Uani d PGU 0.59(4) A 1
H H11 0.2066 0.3321 1.0523 0.072 Uiso calc PR 0.59(4) A 1
C C1 0.3656(2) -0.1014(3) 1.2553(2) 0.0374(6) Uani d . 1 . .
H H1 0.3650 -0.0370 1.3207 0.045 Uiso calc R 1 . .
C C2 0.3596(2) -0.0120(3) 1.15722(19) 0.0342(5) Uani d . 1 A .
H H2 0.3545 0.1125 1.1553 0.041 Uiso calc R 1 . .
C C3 0.36113(19) -0.1056(3) 1.05825(19) 0.0289(5) Uani d . 1 . .
C C4 0.3726(2) -0.2902(3) 1.0710(2) 0.0353(5) Uani d . 1 A .
H H4 0.3777 -0.3587 1.0089 0.042 Uiso calc R 1 . .
C C5 0.3765(2) -0.3719(3) 1.1703(2) 0.0347(5) Uani d . 1 . .
H H5 0.3823 -0.4961 1.1756 0.042 Uiso calc R 1 A .
C C6' 0.1758(6) 0.180(2) 0.9147(12) 0.057(7) Uani d PGDU 0.41(4) A 2
C C7' 0.1019(13) 0.090(2) 0.8167(11) 0.066(4) Uani d PGU 0.41(4) A 2
H H7' 0.1320 0.0348 0.7646 0.079 Uiso calc PR 0.41(4) A 2
C C8' -0.0169(11) 0.0831(17) 0.7966(13) 0.071(4) Uani d PGU 0.41(4) A 2
H H8' -0.0664 0.0232 0.7310 0.086 Uiso calc PR 0.41(4) A 2
C C9' -0.0619(5) 0.1657(18) 0.8744(17) 0.051(3) Uani d PGU 0.41(4) A 2
H H9' -0.1414 0.1610 0.8610 0.062 Uiso calc PR 0.41(4) A 2
C C10' 0.0120(11) 0.2552(18) 0.9724(13) 0.043(3) Uani d PGU 0.41(4) A 2
H H10' -0.0181 0.3105 1.0245 0.051 Uiso calc PR 0.41(4) A 2
C C11' 0.1309(9) 0.2622(16) 0.9925(9) 0.034(3) Uani d PGU 0.41(4) A 2
H H11' 0.1803 0.3221 1.0581 0.041 Uiso calc PR 0.41(4) A 2
H H1A 0.375(3) -0.329(4) 1.322(3) 0.057(9) Uiso d . 1 . .

loop_
_atom_site_aniso_label
_atom_site_aniso_U_11
_atom_site_aniso_U_22
_atom_site_aniso_U_33
_atom_site_aniso_U_12
_atom_site_aniso_U_13
_atom_site_aniso_U_23
S1 0.0568(4) 0.0243(3) 0.0332(3) -0.0001(3) 0.0234(3) 0.0018(2)
O1 0.0572(11) 0.0299(9) 0.0479(10) -0.0077(8) 0.0244(9) -0.0067(8)
O2 0.0938(15) 0.0371(10) 0.0399(10) 0.0064(10) 0.0401(10) 0.0112(8)
N1 0.0484(13) 0.0345(11) 0.0257(10) -0.0010(9) 0.0141(9) 0.0041(9)
N2 0.0531(12) 0.0253(10) 0.0277(10) 0.0026(9) 0.0210(9) 0.0008(8)
C6 0.039(3) 0.020(3) 0.028(3) 0.002(2) 0.008(2) 0.003(2)
C7 0.051(4) 0.057(4) 0.046(3) -0.002(3) 0.011(3) -0.012(3)
C8 0.051(3) 0.076(4) 0.052(4) -0.006(3) 0.011(3) -0.016(3)
C9 0.055(3) 0.062(4) 0.051(4) 0.001(3) 0.013(3) -0.009(3)
C10 0.055(4) 0.060(4) 0.072(4) -0.003(3) 0.014(3) -0.010(3)
C11 0.056(4) 0.061(5) 0.068(5) 0.001(3) 0.028(3) -0.002(3)
C1 0.0530(15) 0.0360(13) 0.0255(11) -0.0030(11) 0.0165(10) -0.0040(10)
C2 0.0491(14) 0.0263(11) 0.0291(12) -0.0019(10) 0.0161(10) -0.0033(9)
C3 0.0338(12) 0.0280(11) 0.0269(11) -0.0011(9) 0.0130(9) -0.0004(9)
C4 0.0520(15) 0.0292(12) 0.0282(11) 0.0031(10) 0.0184(10) -0.0021(10)
C5 0.0454(14) 0.0276(12) 0.0327(12) 0.0033(10) 0.0156(10) 0.0009(10)
C6' 0.068(8) 0.048(8) 0.049(8) -0.001(5) 0.015(4) 0.003(4)
C7' 0.055(5) 0.071(6) 0.068(6) -0.006(4) 0.017(4) 0.001(4)
C8' 0.064(5) 0.080(5) 0.073(5) -0.002(4) 0.028(4) -0.007(4)
C9' 0.045(4) 0.058(4) 0.048(5) 0.001(3) 0.012(3) -0.006(4)
C10' 0.035(4) 0.042(4) 0.051(5) -0.003(3) 0.016(3) -0.012(3)
C11' 0.032(4) 0.032(4) 0.039(4) -0.003(3) 0.011(3) -0.010(3)

loop_
_atom_type_symbol
_atom_type_description
_atom_type_scat_dispersion_real
_atom_type_scat_dispersion_imag
_atom_type_scat_source
C C 0.0033 0.0016 'International Tables Vol C Tables 4.2.6.8 and 6.1.1.4'
H H 0.0000 0.0000 'International Tables Vol C Tables 4.2.6.8 and 6.1.1.4'
N N 0.0061 0.0033 'International Tables Vol C Tables 4.2.6.8 and 6.1.1.4'
O O 0.0106 0.0060 'International Tables Vol C Tables 4.2.6.8 and 6.1.1.4'
S S 0.1246 0.1234 'International Tables Vol C Tables 4.2.6.8 and 6.1.1.4'

loop_
_geom_angle_atom_site_label_1
_geom_angle_atom_site_label_2
_geom_angle_atom_site_label_3
_geom_angle
O2 S1 O1 116.35(12)
O2 S1 N2 105.41(11)
O1 S1 N2 114.85(11)
O2 S1 C6' 108.6(5)
O1 S1 C6' 105.6(4)
N2 S1 C6' 105.4(5)
O2 S1 C6 106.4(3)
O1 S1 C6 108.2(3)
N2 S1 C6 104.7(3)
C1 N1 C5 120.2(2)
C1 N1 H1A 120(2)
C5 N1 H1A 119(2)
C3 N2 S1 122.23(16)
C7 C6 C11 120.0
C7 C6 S1 124.2(6)
C11 C6 S1 115.7(6)
C6 C7 C8 120.0
C6 C7 H7 120.0
C8 C7 H7 120.0
C7 C8 C9 120.0
C7 C8 H8 120.0
C9 C8 H8 120.0
C8 C9 C10 120.0
C8 C9 H9 120.0
C10 C9 H9 120.0
C11 C10 C9 120.0
C11 C10 H10 120.0
C9 C10 H10 120.0
C10 C11 C6 120.0
C10 C11 H11 120.0
C6 C11 H11 120.0
N1 C1 C2 122.0(2)
N1 C1 H1 119.0
C2 C1 H1 119.0
C1 C2 C3 120.0(2)
C1 C2 H2 120.0
C3 C2 H2 120.0
N2 C3 C4 117.2(2)
N2 C3 C2 127.2(2)
C4 C3 C2 115.6(2)
C5 C4 C3 121.6(2)
C5 C4 H4 119.2
C3 C4 H4 119.2
N1 C5 C4 120.5(2)
N1 C5 H5 119.7
C4 C5 H5 119.7
C7' C6' C11' 120.0
C7' C6' S1 110.4(9)
C11' C6' S1 129.6(9)
C8' C7' C6' 120.0
C8' C7' H7' 120.0
C6' C7' H7' 120.0
C7' C8' C9' 120.0
C7' C8' H8' 120.0
C9' C8' H8' 120.0
C10' C9' C8' 120.0
C10' C9' H9' 120.0
C8' C9' H9' 120.0
C9' C10' C11' 120.0
C9' C10' H10' 120.0
C11' C10' H10' 120.0
C10' C11' C6' 120.0
C10' C11' H11' 120.0
C6' C11' H11' 120.0

loop_
_geom_bond_atom_site_label_1
_geom_bond_atom_site_label_2
_geom_bond_distance
S1 O2 1.4174(19)
S1 O1 1.4195(18)
S1 N2 1.573(2)
S1 C6' 1.692(5)
S1 C6 1.742(4)
N1 C1 1.315(3)
N1 C5 1.328(3)
N1 H1A 0.82(3)
N2 C3 1.333(3)
C6 C7 1.3900
C6 C11 1.3900
C7 C8 1.3900
C7 H7 0.9300
C8 C9 1.3900
C8 H8 0.9300
C9 C10 1.3900
C9 H9 0.9300
C10 C11 1.3900
C10 H10 0.9300
C11 H11 0.9300
C1 C2 1.343(3)
C1 H1 0.9300
C2 C3 1.394(3)
C2 H2 0.9300
C3 C4 1.387(3)
C4 C5 1.335(3)
C4 H4 0.9300
C5 H5 0.9300
C6' C7' 1.3900
C6' C11' 1.3900
C7' C8' 1.3900
C7' H7' 0.9300
C8' C9' 1.3900
C8' H8' 0.9300
C9' C10' 1.3900
C9' H9' 0.9300
C10' C11' 1.3900
C10' H10' 0.9300
C11' H11' 0.9300

loop_
_geom_hbond_atom_site_label_D
_geom_hbond_atom_site_label_H
_geom_hbond_atom_site_label_A
_geom_hbond_site_symmetry_A
_geom_hbond_distance_DH
_geom_hbond_distance_HA
_geom_hbond_distance_DA
_geom_hbond_angle_DHA
N1 H1A N2 4_556 0.82(3) 1.99(3) 2.795(3) 170(3)
C2 H2 O2 4_566 0.93 2.52 3.168(3) 127.5
C5 H5 O1 1_545 0.93 2.60 3.221(3) 125.0
C4 H4 O1 1_545 0.93 2.61 3.232(3) 124.5
C5 H5 O2 4_556 0.93 2.43 3.075(3) 126.1
C9 H9 Cg 3_557 0.93 2.71 3.603(8) 161.1

loop_
_geom_torsion_atom_site_label_1
_geom_torsion_atom_site_label_2
_geom_torsion_atom_site_label_3
_geom_torsion_atom_site_label_4
_geom_torsion
O2 S1 N2 C3 178.12(19)
O1 S1 N2 C3 48.7(2)
C6' S1 N2 C3 -67.1(5)
C6 S1 N2 C3 -69.8(3)
O2 S1 C6 C7 45.2(5)
O1 S1 C6 C7 170.9(4)
N2 S1 C6 C7 -66.2(5)
C6' S1 C6 C7 -173(18)
O2 S1 C6 C11 -137.9(4)
O1 S1 C6 C11 -12.1(5)
N2 S1 C6 C11 110.8(4)
C6' S1 C6 C11 4(17)
C11 C6 C7 C8 0.0
S1 C6 C7 C8 176.9(6)
C6 C7 C8 C9 0.0
C7 C8 C9 C10 0.0
C8 C9 C10 C11 0.0
C9 C10 C11 C6 0.0
C7 C6 C11 C10 0.0
S1 C6 C11 C10 -177.1(6)
C5 N1 C1 C2 1.9(4)
N1 C1 C2 C3 -0.4(4)
S1 N2 C3 C4 168.89(18)
S1 N2 C3 C2 -10.0(3)
C1 C2 C3 N2 177.0(2)
C1 C2 C3 C4 -1.9(3)
N2 C3 C4 C5 -176.1(2)
C2 C3 C4 C5 2.9(4)
C1 N1 C5 C4 -0.9(4)
C3 C4 C5 N1 -1.6(4)
O2 S1 C6' C7' 41.3(6)
O1 S1 C6' C7' 166.7(5)
N2 S1 C6' C7' -71.3(6)
C6 S1 C6' C7' 3(17)
O2 S1 C6' C11' -140.4(9)
O1 S1 C6' C11' -14.9(11)
N2 S1 C6' C11' 107.0(9)
C6 S1 C6' C11' -179(18)
C11' C6' C7' C8' 0.0
S1 C6' C7' C8' 178.5(10)
C6' C7' C8' C9' 0.0
C7' C8' C9' C10' 0.0
C8' C9' C10' C11' 0.0
C9' C10' C11' C6' 0.0
C7' C6' C11' C10' 0.0
S1 C6' C11' C10' -178.2(13)
